data_4021601
loop_
_publ_author_name
'Kazuhiro Igarashi'
'Yohei Yamaguchi'
'Yuhki Mitsumoto'
'Shin-ichi Naya'
'Makoto Nitta'

_publ_contact_author_email snaya@ruri.waseda.jp
_publ_contact_author_fax +81-3-3208-2735
_publ_contact_author_name ' Shin-ichi Naya '
_publ_contact_author_phone +81-3-5286-3236
_publ_section_title
;
 Synthesis, Properties, and NAD^+^-NADH-Type Redox Ability
 of 14-Substituted 1,3-Dimethyl-5,10-methanocycloundeca[4,5]pyrrolo
 [2,3-d]pyrimidine-2,4(1,3H)-dionylium Tetrafluoroborates
 and Their Hydride Adducts
;
_journal_name_full 'Journal of Organic Chemistry'
_journal_page_first 2690
_journal_page_last 2698
_journal_paper_doi 10.1021/jo052495m
_journal_volume 71
_journal_year 2006
_chemical_formula_moiety 'C19 H18 B F4 N3 O2 '
_chemical_formula_sum 'C19 H18 B F4 N3 O2'
_chemical_formula_weight 407.17
_space_group_IT_number 2
_symmetry_cell_setting triclinic
_symmetry_Int_Tables_number 2
_symmetry_space_group_name_Hall '-P 1'
_symmetry_space_group_name_H-M 'P -1'
_audit_creation_date 2004-01-13
_audit_creation_method 'by CrystalStructure v3.10'
_cell_angle_alpha 88.68(3)
_cell_angle_beta 87.48(3)
_cell_angle_gamma 113.86(3)
_cell_formula_units_Z 2
_cell_length_a 7.481(3)
_cell_length_b 10.144(4)
_cell_length_c 12.684(5)
_cell_measurement_reflns_used 3797
_cell_measurement_temperature 123.1
_cell_measurement_theta_max 20.8
_cell_measurement_theta_min 3.2
_cell_volume 878.6(6)
_computing_cell_refinement PROCESS-AUTO
_computing_data_collection PROCESS-AUTO
_computing_data_reduction CrystalStructure
_computing_publication_material 'CrystalStructure Ver. 3.10'
_computing_structure_refinement CRYSTALS
_computing_structure_solution SIR92
_diffrn_detector_area_resol_mean 10.00
_diffrn_measured_fraction_theta_full 0.9918
_diffrn_measured_fraction_theta_max 0.9918
_diffrn_measurement_device_type 'Rigaku RAXIS-RAPID'
_diffrn_measurement_method \w
_diffrn_radiation_type 'Mo K\a'
_diffrn_radiation_wavelength 0.7107
_diffrn_reflns_av_R_equivalents 0.020
_diffrn_reflns_limit_h_max 7
_diffrn_reflns_limit_h_min -7
_diffrn_reflns_limit_k_max 10
_diffrn_reflns_limit_k_min -10
_diffrn_reflns_limit_l_max 12
_diffrn_reflns_limit_l_min -12
_diffrn_reflns_number 4098
_diffrn_reflns_theta_full 20.76
_diffrn_reflns_theta_max 20.76
_exptl_absorpt_coefficient_mu 0.129
_exptl_absorpt_correction_T_max 0.987
_exptl_absorpt_correction_T_min 1.000
_exptl_absorpt_correction_type numerical
_exptl_absorpt_process_details
;
    Higashi, T. (1999). Program for Absorption Correction.
    Rigaku Corporation, Tokyo, Japan.
;
_exptl_crystal_colour Dark
_exptl_crystal_density_diffrn 1.539
_exptl_crystal_density_method 'not measured'
_exptl_crystal_description platelet
_exptl_crystal_F_000 420.00
_exptl_crystal_size_max 0.60
_exptl_crystal_size_mid 0.40
_exptl_crystal_size_min 0.10
_refine_diff_density_max 0.37
_refine_diff_density_min -0.22
_refine_ls_extinction_method none
_refine_ls_goodness_of_fit_ref 1.267
_refine_ls_hydrogen_treatment refall
_refine_ls_number_parameters 280
_refine_ls_number_reflns 1386
_refine_ls_R_factor_gt 0.0330
_refine_ls_shift/su_max 0.0300
_refine_ls_structure_factor_coef F
_refine_ls_weighting_details 'w = 1/[0.0010Fo^2^ + 0.1000\s^2^(Fo) + 0.1000]'
_refine_ls_weighting_scheme calc
_refine_ls_wR_factor_ref 0.0460
_reflns_number_gt 1386
_reflns_number_total 1813
_reflns_threshold_expression F^2^>2.0\s(F^2^)
_cod_data_source_file jo052495msi20051203_024319.cif
_cod_original_sg_symbol_H-M 'P -1       '
_cod_original_formula_sum 'C19 H18 B F4 N3 O2 '
_cod_database_code 4021601

loop_
_symmetry_equiv_pos_as_xyz
x,y,z
-x,-y,-z

loop_
_atom_site_label
_atom_site_type_symbol
_atom_site_fract_x
_atom_site_fract_y
_atom_site_fract_z
_atom_site_U_iso_or_equiv
_atom_site_adp_type
_atom_site_occupancy
_atom_site_symmetry_multiplicity
_atom_site_calc_flag
F1 F 0.1489(3) 0.5432(2) 0.1745(1) 0.0370(6) Uani 1.00 1 d
F2 F 0.2480(3) 0.3857(2) 0.0907(1) 0.0418(6) Uani 1.00 1 d
F3 F 0.1919(3) 0.3668(2) 0.2701(1) 0.0404(6) Uani 1.00 1 d
F4 F -0.0632(3) 0.3089(2) 0.1633(1) 0.0410(6) Uani 1.00 1 d
O1 O 0.0982(3) -0.1414(2) 0.2932(2) 0.0287(6) Uani 1.00 1 d
O2 O 0.3002(3) 0.0282(2) -0.0441(2) 0.0323(7) Uani 1.00 1 d
N1 N 0.5621(3) 0.3287(3) 0.2344(2) 0.0238(8) Uani 1.00 1 d
N2 N 0.4483(3) 0.1793(3) 0.0841(2) 0.0231(8) Uani 1.00 1 d
N3 N 0.1868(3) -0.0487(3) 0.1254(2) 0.0230(8) Uani 1.00 1 d
C1 C 0.3048(4) 0.1055(3) 0.4690(2) 0.0235(9) Uani 1.00 1 d
C2 C 0.2265(4) -0.0383(3) 0.5053(2) 0.026(1) Uani 1.00 1 d
C3 C 0.1746(5) -0.0841(4) 0.6122(3) 0.029(1) Uani 1.00 1 d
C4 C 0.2462(5) -0.0089(4) 0.7025(3) 0.031(1) Uani 1.00 1 d
C5 C 0.3940(5) 0.1292(4) 0.7047(3) 0.033(1) Uani 1.00 1 d
C6 C 0.4450(5) 0.2304(3) 0.6210(2) 0.028(1) Uani 1.00 1 d
C7 C 0.6314(5) 0.3418(3) 0.6054(3) 0.032(1) Uani 1.00 1 d
C8 C 0.7134(5) 0.4245(4) 0.5125(3) 0.031(1) Uani 1.00 1 d
C9 C 0.6659(5) 0.4103(3) 0.4065(3) 0.028(1) Uani 1.00 1 d
C10 C 0.5363(4) 0.3053(3) 0.3449(2) 0.0228(9) Uani 1.00 1 d
C11 C 0.3897(4) 0.1585(3) 0.3656(2) 0.0222(9) Uani 1.00 1 d
C12 C 0.2944(4) 0.2152(3) 0.5433(2) 0.0259(9) Uani 1.00 1 d
C13 C 0.3475(4) 0.0970(3) 0.2664(2) 0.0203(9) Uani 1.00 1 d
C14 C 0.2035(4) -0.0394(3) 0.2346(2) 0.0208(9) Uani 1.00 1 d
C15 C 0.0291(5) -0.1794(3) 0.0886(3) 0.0286(9) Uani 1.00 1 d
C16 C 0.3098(4) 0.0509(3) 0.0497(3) 0.023(1) Uani 1.00 1 d
C17 C 0.5890(5) 0.2767(3) 0.0021(3) 0.0283(9) Uani 1.00 1 d
C18 C 0.4548(4) 0.2033(3) 0.1895(2) 0.0212(9) Uani 1.00 1 d
C19 C 0.6607(5) 0.4742(3) 0.1839(3) 0.029(1) Uani 1.00 1 d
B1 B 0.1297(4) 0.3993(3) 0.1754(2) -0.0006(8) Uani 1.00 1 d
H1 H 0.2073(4) -0.1213(3) 0.4445(2) 0.032(1) Uiso 1.00 1 c
H2 H 0.0766(5) -0.1984(4) 0.6262(3) 0.037(2) Uiso 1.00 1 c
H3 H 0.2109(5) -0.0646(4) 0.7771(3) 0.040(2) Uiso 1.00 1 c
H4 H 0.4698(5) 0.1483(4) 0.7837(3) 0.042(2) Uiso 1.00 1 c
H5 H 0.7128(5) 0.3532(3) 0.6747(3) 0.042(2) Uiso 1.00 1 c
H6 H 0.8441(5) 0.5140(4) 0.5228(3) 0.038(2) Uiso 1.00 1 c
H7 H 0.7713(5) 0.5045(3) 0.3539(3) 0.035(1) Uiso 1.00 1 c
H8 H 0.3203(4) 0.3176(3) 0.5021(2) 0.033(1) Uiso 1.00 1 c
H9 H 0.1573(4) 0.1736(3) 0.5821(2) 0.033(1) Uiso 1.00 1 c
H10 H 0.6451(5) 0.5486(3) 0.2252(3) 0.033(1) Uiso 1.00 1 c
H11 H 0.8081(5) 0.5076(3) 0.1792(3) 0.033(1) Uiso 1.00 1 c
H12 H 0.6011(5) 0.4826(3) 0.1082(3) 0.034(1) Uiso 1.00 1 c
H13 H 0.7252(5) 0.3303(3) 0.0351(3) 0.034(1) Uiso 1.00 1 c
H14 H 0.5392(5) 0.3493(3) -0.0319(3) 0.034(1) Uiso 1.00 1 c
H15 H 0.6062(5) 0.2163(3) -0.0609(3) 0.034(1) Uiso 1.00 1 c
H16 H 0.0354(5) -0.1833(3) 0.0049(3) 0.033(1) Uiso 1.00 1 c
H17 H 0.0364(5) -0.2703(3) 0.1129(3) 0.033(1) Uiso 1.00 1 c
H18 H -0.1036(5) -0.1903(3) 0.1249(3) 0.033(1) Uiso 1.00 1 c

loop_
_atom_site_aniso_label
_atom_site_aniso_U_11
_atom_site_aniso_U_22
_atom_site_aniso_U_33
_atom_site_aniso_U_12
_atom_site_aniso_U_13
_atom_site_aniso_U_23
F1 0.042(1) 0.033(1) 0.038(1) 0.0171(9) -0.0039(9) -0.0011(9)
F2 0.039(1) 0.044(1) 0.045(1) 0.019(1) -0.001(1) -0.0068(9)
F3 0.039(1) 0.040(1) 0.043(1) 0.0164(9) -0.0064(9) 0.0024(9)
F4 0.031(1) 0.038(1) 0.053(1) 0.0121(9) -0.0056(9) -0.0031(9)
O1 0.031(1) 0.026(1) 0.025(1) 0.007(1) 0.002(1) -0.001(1)
O2 0.040(1) 0.035(1) 0.020(2) 0.014(1) -0.003(1) -0.003(1)
N1 0.020(1) 0.024(2) 0.027(2) 0.009(1) 0.001(1) 0.000(1)
N2 0.024(1) 0.022(2) 0.023(2) 0.009(1) 0.000(1) -0.001(1)
N3 0.024(1) 0.023(1) 0.021(2) 0.007(1) -0.002(1) -0.001(1)
C1 0.020(2) 0.028(2) 0.023(2) 0.009(1) -0.003(1) -0.002(2)
C2 0.023(2) 0.030(2) 0.027(2) 0.012(2) -0.001(1) -0.001(2)
C3 0.029(2) 0.033(2) 0.029(2) 0.017(2) 0.000(2) 0.002(2)
C4 0.041(2) 0.037(2) 0.023(2) 0.023(2) 0.001(2) 0.002(2)
C5 0.040(2) 0.042(2) 0.024(2) 0.024(2) -0.001(2) -0.005(2)
C6 0.038(2) 0.030(2) 0.023(2) 0.019(2) -0.001(2) -0.010(2)
C7 0.039(2) 0.035(2) 0.031(2) 0.022(2) -0.009(2) -0.008(2)
C8 0.029(2) 0.029(2) 0.038(2) 0.014(2) -0.009(2) -0.010(2)
C9 0.027(2) 0.028(2) 0.034(2) 0.015(2) -0.007(2) -0.009(2)
C10 0.024(2) 0.027(2) 0.023(2) 0.016(2) 0.001(1) -0.001(1)
C11 0.019(2) 0.027(2) 0.025(2) 0.013(2) -0.002(1) -0.002(1)
C12 0.028(2) 0.032(2) 0.021(2) 0.016(2) -0.002(1) -0.003(1)
C13 0.021(2) 0.024(2) 0.020(2) 0.013(2) 0.001(1) 0.000(2)
C14 0.018(2) 0.021(2) 0.025(2) 0.009(2) -0.001(1) -0.001(2)
C15 0.028(2) 0.024(2) 0.029(2) 0.006(1) -0.003(1) -0.006(1)
C16 0.030(2) 0.027(2) 0.020(2) 0.019(2) -0.002(2) -0.001(2)
C17 0.031(2) 0.031(2) 0.022(2) 0.013(2) 0.006(1) 0.005(1)
C18 0.020(2) 0.026(2) 0.023(2) 0.014(2) -0.003(1) -0.006(2)
C19 0.028(2) 0.019(2) 0.036(2) 0.007(1) 0.002(1) 0.000(1)
B1 -0.001(2) 0.000(2) 0.000(2) 0.002(1) -0.001(1) 0.001(1)

loop_
_atom_type_symbol
_atom_type_description
_atom_type_scat_dispersion_real
_atom_type_scat_dispersion_imag
_atom_type_scat_source
C C 0.003 0.002
;
International Tables for Crystallography
(1992, Vol. C, Tables 4.2.6.8 and 6.1.1.4)
;
H H 0.000 0.000
;
International Tables for Crystallography
(1992, Vol. C, Table 6.1.1.4)
;
O O 0.011 0.006
;
International Tables for Crystallography
(1992, Vol. C, Tables 4.2.6.8 and 6.1.1.4)
;
N N 0.006 0.003
;
International Tables for Crystallography
(1992, Vol. C, Tables 4.2.6.8 and 6.1.1.4)
;
B B 0.001 0.001
;
International Tables for Crystallography
(1992, Vol. C, Tables 4.2.6.8 and 6.1.1.4)
;
F F 0.017 0.010
;
International Tables for Crystallography
(1992, Vol. C, Tables 4.2.6.8 and 6.1.1.4)
;

loop_
_geom_angle_atom_site_label_1
_geom_angle_atom_site_label_2
_geom_angle_atom_site_label_3
_geom_angle
_geom_angle_publ_flag
C10 N1 C18 108.4(2) yes
C10 N1 C19 122.1(2) yes
C18 N1 C19 128.5(3) yes
C16 N2 C17 116.2(3) yes
C16 N2 C18 119.3(3) yes
C17 N2 C18 124.4(3) yes
C14 N3 C15 116.6(2) yes
C14 N3 C16 125.6(3) yes
C15 N3 C16 117.7(3) yes
C2 C1 C11 125.9(3) yes
C2 C1 C12 117.8(3) yes
C11 C1 C12 116.3(3) yes
C1 C2 C3 124.0(3) yes
C1 C2 H1 116.8(3) no
C3 C2 H1 119.1(3) no
C2 C3 C4 129.0(3) yes
C2 C3 H2 115.3(3) no
C4 C3 H2 115.3(4) no
C3 C4 C5 126.0(3) yes
C3 C4 H3 119.6(4) no
C5 C4 H3 113.2(4) no
C4 C5 C6 123.7(3) yes
C4 C5 H4 111.9(4) no
C6 C5 H4 124.4(4) no
C5 C6 C7 122.7(3) yes
C5 C6 C12 117.8(3) yes
C7 C6 C12 119.4(3) yes
C6 C7 C8 126.9(3) yes
C6 C7 H5 110.9(4) no
C8 C7 H5 122.1(4) no
C7 C8 C9 134.2(3) yes
C7 C8 H6 113.5(4) no
C9 C8 H6 112.2(4) no
C8 C9 C10 137.5(3) yes
C8 C9 H7 112.1(3) no
C10 C9 H7 110.1(3) no
N1 C10 C9 117.7(3) yes
N1 C10 C11 106.7(3) yes
C9 C10 C11 134.8(3) yes
C1 C11 C10 122.0(3) yes
C1 C11 C13 131.5(3) yes
C10 C11 C13 106.3(3) yes
C1 C12 C6 105.1(2) yes
C1 C12 H8 112.0(3) no
C6 C12 H8 112.3(3) no
C1 C12 H9 108.1(3) no
C6 C12 H9 109.1(3) no
H8 C12 H9 110.0(4) no
C11 C13 C14 132.3(3) yes
C11 C13 C18 107.6(3) yes
C14 C13 C18 119.4(3) yes
O1 C14 N3 119.4(3) yes
O1 C14 C13 126.5(3) yes
N3 C14 C13 114.1(3) yes
N3 C15 H16 111.9(3) no
N3 C15 H17 113.7(4) no
H16 C15 H17 103.7(4) no
N3 C15 H18 109.1(3) no
H16 C15 H18 116.7(4) no
H17 C15 H18 101.3(4) no
O2 C16 N2 120.3(3) yes
O2 C16 N3 122.0(3) yes
N2 C16 N3 117.8(3) yes
N2 C17 H13 108.9(3) no
N2 C17 H14 112.4(3) no
H13 C17 H14 111.6(4) no
N2 C17 H15 109.7(3) no
H13 C17 H15 109.1(4) no
H14 C17 H15 105.0(4) no
N1 C18 N2 126.5(3) yes
N1 C18 C13 110.7(3) yes
N2 C18 C13 122.8(3) yes
N1 C19 H10 113.2(4) no
N1 C19 H11 111.7(3) no
H10 C19 H11 101.5(4) no
N1 C19 H12 111.9(3) no
H10 C19 H12 104.6(4) no
H11 C19 H12 113.2(4) no
F1 B1 F2 108.2(2) yes
F1 B1 F3 109.0(2) yes
F2 B1 F3 109.8(2) yes
F1 B1 F4 109.4(2) yes
F2 B1 F4 109.7(2) yes
F3 B1 F4 110.7(2) yes

loop_
_geom_bond_atom_site_label_1
_geom_bond_atom_site_label_2
_geom_bond_distance
_geom_bond_publ_flag
F1 B1 1.408(3) yes
F2 B1 1.406(3) yes
F3 B1 1.387(3) yes
F4 B1 1.379(3) yes
O1 C14 1.224(4) yes
O2 C16 1.217(4) yes
N1 C10 1.408(4) yes
N1 C18 1.355(4) yes
N1 C19 1.472(4) yes
N2 C16 1.391(4) yes
N2 C17 1.477(4) yes
N2 C18 1.363(4) yes
N3 C14 1.398(4) yes
N3 C15 1.477(4) yes
N3 C16 1.384(4) yes
C1 C2 1.392(4) yes
C1 C11 1.425(4) yes
C1 C12 1.498(4) yes
C2 C3 1.408(5) yes
C2 H1 1.13(2) no
C3 C4 1.395(5) yes
C3 H2 1.10(2) no
C4 C5 1.392(5) yes
C4 H3 1.06(2) no
C5 C6 1.387(5) yes
C5 H4 1.15(2) no
C6 C7 1.398(5) yes
C6 C12 1.493(5) yes
C7 C8 1.394(5) yes
C7 H5 1.07(2) no
C8 C9 1.402(5) yes
C8 H6 1.05(2) no
C9 C10 1.398(4) yes
C9 H7 1.14(3) no
C10 C11 1.457(4) yes
C11 C13 1.408(4) yes
C12 H8 1.09(2) no
C12 H9 1.03(2) no
C13 C14 1.448(4) yes
C13 C18 1.393(4) yes
C15 H16 1.063(5) no
C15 H17 0.99(1) no
C15 H18 1.04(1) no
C17 H13 1.05(2) no
C17 H14 1.04(1) no
C17 H15 1.05(2) no
C19 H10 0.97(1) no
C19 H11 1.01(1) no
C19 H12 1.09(1) no
O2 C16 1.217(4) yes
O2 H16 2.304(4) no
N2 C16 1.391(4) yes
C2 C6 3.007(4) yes
C6 C12 1.493(5) yes
C18 C19 2.547(4) yes
F1 F3 2.275(3) yes
F3 N1 2.964(3) yes
F3 C10 3.069(3) yes
F3 C11 3.270(3) yes
F3 C13 3.380(4) yes
F3 C18 3.195(4) yes
F3 C19 3.347(4) yes
F3 B1 1.387(3) yes
F3 H10 3.154(4) no
F3 H12 3.375(4) no
O1 C14 1.224(4) yes
O1 C16 3.556(4) yes
C1 C9 3.230(5) yes
C1 H9 2.068(4) no
C9 C10 1.398(4) yes
C9 C11 2.636(5) yes
C9 C12 3.101(5) yes
C9 C18 3.528(4) yes
C9 C19 2.887(5) yes
C10 C19 2.521(4) yes
C11 H9 3.225(4) no
C12 H9 1.0339(4) no
C17 C19 3.013(5) yes
C18 C19 2.547(4) yes
C1 C10 2.521(4) yes
C10 C11 1.457(4) yes
C10 C12 2.931(4) yes
C10 C13 2.293(4) yes
C10 C18 2.241(4) yes
C10 C19 2.521(4) yes
C10 H10 2.674(4) no
C18 H10 3.256(4) no
C19 H10 0.9704(3) no
C1 C13 2.583(4) yes
C10 C13 2.293(4) yes
C11 C13 1.408(4) yes
C13 C14 1.448(4) yes
C13 C16 2.806(4) yes
C13 C18 1.393(4) yes
C16 H13 3.245(5) no
C17 H13 1.0536(4) no
C18 H13 2.648(4) no
C19 H13 2.557(5) no
C2 C12 2.475(4) yes
C2 H2 2.124(5) no
C2 C6 3.007(4) yes
C2 C13 3.232(5) yes
C2 C3 1.408(5) yes
C3 C12 2.897(5) yes
C3 H2 1.0983(5) no
C5 H5 2.549(5) no
C6 C10 3.543(5) yes
C7 C10 3.407(5) yes
C10 H7 2.084(4) no
C11 H7 3.510(5) no
C9 C11 2.636(5) yes
C11 H9 3.225(4) no
C11 C18 2.261(4) yes
C10 C12 2.931(4) yes
C13 C18 1.393(4) yes
C14 C15 2.447(4) yes
C17 H15 1.0513(4) no
C18 C19 2.547(4) yes
F1 B1 1.408(3) yes
B1 H12 3.342(4) no
C16 H13 3.245(5) no
C16 H14 2.946(4) no
C16 H15 2.512(4) no
C16 H16 2.530(4) no
C16 H17 3.129(5) no
C16 H18 3.158(5) no
H16 H17 1.6143(6) no
H16 H18 1.7886(7) no
C5 H4 1.1542(4) no
H4 H5 2.475(5) no
C18 H10 3.256(4) no

loop_
_geom_contact_atom_site_label_1
_geom_contact_atom_site_label_2
_geom_contact_site_symmetry_2
_geom_contact_distance
_geom_contact_publ_flag
F1 F2 . 2.280(3) yes
F1 F3 . 2.275(3) yes
F1 F4 . 2.274(3) yes
F1 C7 2_666 3.295(4) yes
F1 C15 1_565 3.449(4) yes
F1 C17 2_665 2.954(4) yes
F1 C19 1_455 3.426(4) yes
F1 B1 . 1.408(3) yes
F1 H4 2_666 3.347(4) no
F1 H5 2_666 2.285(4) no
F1 H7 1_455 3.436(4) no
F1 H11 1_455 2.424(4) no
F1 H13 2_665 2.872(4) no
F1 H14 2_665 2.718(4) no
F1 H15 2_665 2.716(4) no
F1 H17 1_565 2.485(4) no
F2 F3 . 2.284(3) yes
F2 F4 . 2.277(3) yes
F2 N1 . 3.257(3) yes
F2 N2 . 3.029(3) yes
F2 C15 2_555 3.312(4) yes
F2 C17 . 3.329(4) yes
F2 C17 2_665 3.303(4) yes
F2 C18 . 3.126(4) yes
F2 C19 . 3.141(4) yes
F2 B1 . 1.406(3) yes
F2 H10 . 3.328(4) no
F2 H12 . 2.441(4) no
F2 H12 2_665 2.793(4) no
F2 H13 2_665 3.190(4) no
F2 H14 . 2.771(4) no
F2 H14 2_665 2.580(4) no
F2 H16 2_555 2.646(4) no
F2 H17 2_555 3.342(4) no
F2 H18 2_555 3.369(4) no
F3 F4 . 2.275(3) yes
F3 N1 . 2.964(3) yes
F3 C3 2_556 3.325(4) yes
F3 C7 2_666 3.196(4) yes
F3 C8 2_666 3.437(4) yes
F3 C10 . 3.069(3) yes
F3 C11 . 3.270(3) yes
F3 C13 . 3.380(4) yes
F3 C18 . 3.195(4) yes
F3 C19 . 3.347(4) yes
F3 B1 . 1.387(3) yes
F3 H2 2_556 2.360(4) no
F3 H3 2_556 3.407(4) no
F3 H5 2_666 2.750(4) no
F3 H6 2_666 2.964(4) no
F3 H8 . 3.225(4) no
F3 H10 . 3.154(4) no
F3 H12 . 3.375(4) no
F4 O2 2_555 3.563(3) yes
F4 N1 1_455 2.993(3) yes
F4 N2 1_455 3.549(3) yes
F4 C3 2_556 3.459(4) yes
F4 C4 2_556 3.196(4) yes
F4 C15 2_555 3.520(4) yes
F4 C17 1_455 3.297(4) yes
F4 C18 1_455 3.319(4) yes
F4 C19 1_455 3.150(4) yes
F4 B1 . 1.379(3) yes
F4 H2 2_556 2.853(4) no
F4 H3 2_556 2.358(4) no
F4 H11 1_455 2.569(4) no
F4 H13 1_455 2.384(4) no
F4 H16 2_555 2.553(4) no
F4 H17 2_555 3.539(4) no
O1 N3 . 2.265(3) yes
O1 C1 . 3.326(4) yes
O1 C2 . 2.966(4) yes
O1 C4 2_556 3.483(4) yes
O1 C11 . 3.130(4) yes
O1 C12 2_556 3.332(4) yes
O1 C13 . 2.388(4) yes
O1 C14 . 1.224(4) yes
O1 C15 . 2.675(4) yes
O1 C16 . 3.556(4) yes
O1 H1 . 2.100(4) no
O1 H4 2_656 3.363(4) no
O1 H5 2_656 3.042(4) no
O1 H7 1_445 3.475(4) no
O1 H9 2_556 2.338(4) no
O1 H17 . 2.626(4) no
O1 H18 . 2.609(4) no
O2 N2 . 2.263(3) yes
O2 N2 2_655 3.376(4) yes
O2 N3 . 2.276(3) yes
O2 C4 1_554 3.268(4) yes
O2 C5 1_554 3.281(4) yes
O2 C14 . 3.571(4) yes
O2 C15 . 2.732(4) yes
O2 C15 2_555 3.446(4) yes
O2 C16 . 1.217(4) yes
O2 C16 2_655 3.323(4) yes
O2 C17 . 2.672(4) yes
O2 C17 2_655 3.546(4) yes
O2 C18 . 3.486(4) yes
O2 H3 1_554 2.489(4) no
O2 H4 1_554 2.500(4) no
O2 H13 2_655 3.564(4) no
O2 H14 . 3.028(4) no
O2 H15 . 2.309(4) no
O2 H15 2_655 3.123(4) no
O2 H16 . 2.304(4) no
O2 H16 2_555 3.486(4) no
O2 H17 . 3.402(4) no
O2 H18 . 3.526(4) no
O2 H18 2_555 2.816(4) no
N1 N2 . 2.427(4) yes
N1 C9 . 2.401(4) yes
N1 C10 . 1.408(4) yes
N1 C11 . 2.300(4) yes
N1 C13 . 2.261(4) yes
N1 C17 . 3.019(4) yes
N1 C18 . 1.355(4) yes
N1 C19 . 1.472(4) yes
N1 H7 . 2.450(4) no
N1 H10 . 2.058(4) no
N1 H11 . 2.073(4) no
N1 H12 . 2.135(4) no
N1 H13 . 2.755(4) no
N1 H14 . 3.395(4) no
N2 N3 . 2.376(4) yes
N2 C10 . 3.566(4) yes
N2 C11 . 3.569(4) yes
N2 C13 . 2.420(4) yes
N2 C14 . 2.851(4) yes
N2 C16 . 1.391(4) yes
N2 C17 . 1.477(4) yes
N2 C18 . 1.363(4) yes
N2 C19 . 3.096(4) yes
N2 H12 . 2.846(4) no
N2 H13 . 2.074(4) no
N2 H14 . 2.109(4) no
N2 H15 . 2.082(4) no
N3 C13 . 2.388(4) yes
N3 C14 . 1.398(4) yes
N3 C15 . 1.477(4) yes
N3 C16 . 1.384(4) yes
N3 C18 . 2.703(4) yes
N3 H4 2_656 3.355(4) no
N3 H15 2_655 2.836(4) no
N3 H16 . 2.117(4) no
N3 H17 . 2.081(4) no
N3 H18 . 2.064(4) no
C1 C2 . 1.392(4) yes
C1 C3 . 2.472(5) yes
C1 C4 . 3.103(5) yes
C1 C5 . 3.085(5) yes
C1 C6 . 2.374(4) yes
C1 C7 . 3.246(5) yes
C1 C8 . 3.515(5) yes
C1 C9 . 3.230(5) yes
C1 C10 . 2.521(4) yes
C1 C11 . 1.425(4) yes
C1 C12 . 1.498(4) yes
C1 C13 . 2.583(4) yes
C1 C14 . 3.327(4) yes
C1 H1 . 2.148(5) no
C1 H2 . 3.400(5) no
C1 H2 2_556 3.594(4) no
C1 H8 . 2.159(4) no
C1 H9 . 2.068(4) no
C1 H9 2_556 3.571(4) no
C2 C3 . 1.408(5) yes
C2 C4 . 2.530(5) yes
C2 C5 . 3.100(5) yes
C2 C6 . 3.007(4) yes
C2 C11 . 2.508(4) yes
C2 C12 . 2.475(4) yes
C2 C13 . 3.232(5) yes
C2 C14 . 3.445(5) yes
C2 H1 . 1.1250(4) no
C2 H2 . 2.124(5) no
C2 H3 . 3.445(5) no
C2 H8 . 3.386(5) no
C2 H9 . 2.605(4) no
C2 H9 2_556 2.919(4) no
C3 C4 . 1.395(5) yes
C3 C5 . 2.483(5) yes
C3 C6 . 3.016(5) yes
C3 C12 . 2.897(5) yes
C3 H1 . 2.189(5) no
C3 H2 . 1.0983(5) no
C3 H3 . 2.125(5) no
C3 H4 . 3.408(5) no
C3 H9 . 2.688(5) no
C3 H9 2_556 3.447(4) no
C4 C5 . 1.392(5) yes
C4 C6 . 2.450(5) yes
C4 C12 . 2.906(5) yes
C4 C13 2_656 3.533(4) yes
C4 H1 . 3.476(5) no
C4 H2 . 2.112(5) no
C4 H3 . 1.0563(4) no
C4 H4 . 2.114(5) no
C4 H9 . 2.675(4) no
C4 H18 2_556 3.429(5) no
C5 C6 . 1.387(5) yes
C5 C7 . 2.444(5) yes
C5 C12 . 2.467(5) yes
C5 C13 2_656 3.571(4) yes
C5 C14 2_656 3.589(4) yes
C5 H1 2_656 3.492(4) no
C5 H2 . 3.413(5) no
C5 H3 . 2.052(5) no
C5 H4 . 1.1542(4) no
C5 H5 . 2.549(5) no
C5 H8 . 3.363(5) no
C5 H9 . 2.571(5) no
C5 H10 2_666 3.528(5) no
C5 H15 1_556 3.398(5) no
C5 H18 2_556 3.243(5) no
C6 C7 . 1.398(5) yes
C6 C8 . 2.498(5) yes
C6 C9 . 3.225(5) yes
C6 C10 . 3.543(5) yes
C6 C11 . 3.343(4) yes
C6 C12 . 1.493(5) yes
C6 H1 2_656 3.297(4) no
C6 H3 . 3.335(5) no
C6 H4 . 2.251(5) no
C6 H5 . 2.043(5) no
C6 H6 . 3.362(5) no
C6 H8 . 2.158(5) no
C6 H9 . 2.076(5) no
C6 H10 2_666 3.255(4) no
C7 C8 . 1.394(5) yes
C7 C9 . 2.575(5) yes
C7 C10 . 3.407(5) yes
C7 C12 . 2.496(5) yes
C7 H1 2_656 3.008(4) no
C7 H4 . 2.840(5) no
C7 H5 . 1.0728(4) no
C7 H6 . 2.050(5) no
C7 H7 . 3.473(5) no
C7 H8 . 2.649(5) no
C7 H8 2_666 3.558(5) no
C7 H9 . 3.286(5) no
C7 H10 2_666 3.422(5) no
C8 C9 . 1.402(5) yes
C8 C10 . 2.609(5) yes
C8 C11 . 3.459(5) yes
C8 C12 . 2.993(5) yes
C8 H1 2_656 3.397(4) no
C8 H5 . 2.164(5) no
C8 H6 . 1.0467(5) no
C8 H6 2_766 3.120(6) no
C8 H7 . 2.112(5) no
C8 H8 . 2.703(4) no
C8 H8 2_666 2.731(4) no
C9 C10 . 1.398(4) yes
C9 C11 . 2.636(5) yes
C9 C12 . 3.101(5) yes
C9 C18 . 3.528(4) yes
C9 C19 . 2.887(5) yes
C9 H2 2_656 3.438(4) no
C9 H5 . 3.494(5) no
C9 H6 . 2.042(4) no
C9 H6 2_766 3.589(5) no
C9 H7 . 1.1377(5) no
C9 H8 . 2.597(4) no
C9 H8 2_666 2.984(4) no
C9 H10 . 2.708(5) no
C9 H11 . 3.027(5) no
C10 C11 . 1.457(4) yes
C10 C12 . 2.931(4) yes
C10 C13 . 2.293(4) yes
C10 C18 . 2.241(4) yes
C10 C19 . 2.521(4) yes
C10 H2 2_656 3.509(4) no
C10 H6 . 3.407(5) no
C10 H7 . 2.084(4) no
C10 H8 . 2.547(4) no
C10 H10 . 2.674(4) no
C10 H11 . 2.969(4) no
C10 H12 . 3.376(5) no
C11 C12 . 2.483(4) yes
C11 C13 . 1.408(4) yes
C11 C14 . 2.613(4) yes
C11 C18 . 2.261(4) yes
C11 H1 . 2.745(4) no
C11 H7 . 3.510(5) no
C11 H8 . 2.568(4) no
C11 H9 . 3.225(4) no
C12 H1 . 3.480(4) no
C12 H1 2_556 3.474(4) no
C12 H2 2_556 3.538(4) no
C12 H4 . 3.530(5) no
C12 H5 . 3.400(5) no
C12 H6 2_666 3.405(4) no
C12 H7 2_666 3.358(4) no
C12 H8 . 1.0918(5) no
C12 H9 . 1.0339(4) no
C13 C14 . 1.448(4) yes
C13 C16 . 2.806(4) yes
C13 C18 . 1.393(4) yes
C13 H1 . 2.965(5) no
C13 H3 2_656 3.472(4) no
C13 H4 2_656 3.348(4) no
C14 C15 . 2.447(4) yes
C14 C16 . 2.474(5) yes
C14 C18 . 2.453(4) yes
C14 H1 . 2.775(5) no
C14 H4 2_656 3.065(4) no
C14 H9 2_556 3.298(5) no
C14 H15 2_655 3.476(4) no
C14 H16 . 3.352(4) no
C14 H17 . 2.721(4) no
C14 H18 . 2.664(4) no
C15 C16 . 2.449(5) yes
C15 C17 2_655 3.536(5) yes
C15 H10 1_445 3.435(5) no
C15 H11 1_445 3.091(5) no
C15 H13 2_655 3.213(5) no
C15 H15 2_655 2.909(5) no
C15 H16 . 1.0630(4) no
C15 H17 . 0.99(1) no
C15 H18 . 1.0381(4) no
C16 C17 . 2.435(4) yes
C16 C18 . 2.376(4) yes
C16 H4 1_554 3.511(5) no
C16 H13 . 3.245(5) no
C16 H14 . 2.946(4) no
C16 H15 . 2.512(4) no
C16 H15 2_655 3.022(4) no
C16 H16 . 2.530(4) no
C16 H16 2_555 3.446(5) no
C16 H17 . 3.129(5) no
C16 H18 . 3.158(5) no
C16 H18 2_555 3.347(5) no
C17 C18 . 2.513(4) yes
C17 C19 . 3.013(5) yes
C17 H4 1_554 3.100(5) no
C17 H11 . 3.269(5) no
C17 H12 . 2.484(5) no
C17 H12 2_665 3.573(5) no
C17 H13 . 1.0536(4) no
C17 H14 . 1.0434(3) no
C17 H15 . 1.0513(4) no
C17 H16 2_655 3.307(5) no
C17 H17 2_655 3.127(5) no
C18 C19 . 2.547(4) yes
C18 H3 2_656 3.366(4) no
C18 H10 . 3.256(4) no
C18 H11 . 3.144(4) no
C18 H12 . 2.747(4) no
C18 H13 . 2.648(4) no
C18 H14 . 3.061(5) no
C18 H15 . 3.305(4) no
C19 H7 . 2.326(5) no
C19 H10 . 0.97(1) no
C19 H11 . 1.0127(4) no
C19 H12 . 1.0918(4) no
C19 H13 . 2.557(5) no
C19 H14 . 3.061(5) no
C19 H14 2_665 3.379(5) no
C19 H17 1_665 3.034(5) no
C19 H18 1_665 3.188(5) no
B1 H2 2_556 3.121(4) no
B1 H3 2_556 3.340(5) no
B1 H5 2_666 3.055(4) no
B1 H11 1_455 3.021(4) no
B1 H12 . 3.342(4) no
B1 H13 1_455 3.410(4) no
B1 H13 2_665 3.582(4) no
B1 H14 2_665 3.199(4) no
B1 H16 2_555 3.137(4) no

loop_
_geom_torsion_atom_site_label_1
_geom_torsion_atom_site_label_2
_geom_torsion_atom_site_label_3
_geom_torsion_atom_site_label_4
_geom_torsion
_geom_torsion_publ_flag
C18 N1 C10 C9 166.1(3) yes
C18 N1 C10 C11 -5.2(4) yes
C19 N1 C10 C9 -24.2(5) yes
C19 N1 C10 C11 164.5(3) yes
C10 N1 C18 N2 -176.5(3) yes
C10 N1 C18 C13 3.4(4) yes
C19 N1 C18 N2 14.7(6) yes
C19 N1 C18 C13 -165.4(3) yes
C17 N2 C16 O2 -5.0(5) yes
C17 N2 C16 N3 174.4(3) yes
C18 N2 C16 O2 179.2(3) yes
C18 N2 C16 N3 -1.4(5) yes
C16 N2 C18 N1 -170.8(3) yes
C16 N2 C18 C13 9.3(5) yes
C17 N2 C18 N1 13.8(5) yes
C17 N2 C18 C13 -166.2(3) yes
C15 N3 C14 O1 4.8(5) yes
C15 N3 C14 C13 -174.1(3) yes
C16 N3 C14 O1 -172.6(3) yes
C16 N3 C14 C13 8.6(5) yes
C14 N3 C16 O2 171.6(3) yes
C14 N3 C16 N2 -7.8(5) yes
C15 N3 C16 O2 -5.7(5) yes
C15 N3 C16 N2 174.9(3) yes
C11 C1 C2 C3 168.7(3) yes
C12 C1 C2 C3 -13.4(5) yes
C2 C1 C11 C10 -153.9(3) yes
C2 C1 C11 C13 32.5(6) yes
C12 C1 C11 C10 28.1(4) yes
C12 C1 C11 C13 -145.5(3) yes
C2 C1 C12 C6 74.0(4) yes
C11 C1 C12 C6 -107.8(3) yes
C1 C2 C3 C4 -24.9(6) yes
C2 C3 C4 C5 -2.8(6) yes
C3 C4 C5 C6 23.1(6) yes
C4 C5 C6 C7 -154.4(4) yes
C4 C5 C6 C12 23.6(5) yes
C5 C6 C7 C8 162.1(4) yes
C12 C6 C7 C8 -15.9(5) yes
C5 C6 C12 C1 -82.2(4) yes
C7 C6 C12 C1 95.9(4) yes
C6 C7 C8 C9 -15.1(6) yes
C7 C8 C9 C10 -9.1(7) yes
C8 C9 C10 N1 -169.0(4) yes
C8 C9 C10 C11 -0.8(7) yes
N1 C10 C11 C1 -170.0(3) yes
N1 C10 C11 C13 5.0(3) yes
C9 C10 C11 C1 20.9(6) yes
C9 C10 C11 C13 -164.1(4) yes
C1 C11 C13 C14 0.8(6) yes
C1 C11 C13 C18 171.4(3) yes
C10 C11 C13 C14 -173.6(3) yes
C10 C11 C13 C18 -3.0(3) yes
C11 C13 C14 O1 -9.6(6) yes
C11 C13 C14 N3 169.2(3) yes
C18 C13 C14 O1 -179.3(3) yes
C18 C13 C14 N3 -0.5(4) yes
C11 C13 C18 N1 -0.2(4) yes
C11 C13 C18 N2 179.8(3) yes
C14 C13 C18 N1 171.9(3) yes
C14 C13 C18 N2 -8.2(5) yes

loop_
_cod_related_entry_id
_cod_related_entry_database
_cod_related_entry_code
1 ChemSpider 9699091
